data_4303779
loop_
_publ_author_name
'Qichun Zhang'
'Christos D. Malliakas'
'Mercouri G. Kanatzidis'

_publ_contact_author 'Mercouri G. Kanatzidis'
_publ_contact_author_address
;
Department of Chemistry
Northwestern University
Evanston
IL 60208
USA
;
_publ_contact_author_email m-kanatzidis@northwestern.edu
_publ_contact_author_fax ' +1 847-491-5937'
_publ_contact_author_phone ' +1 847-467-1541'
_publ_section_title
;
{[Ga(en)3]2(Ge2Te15)}n: A Polymeric Semiconducting Polytelluride with
Boat-Shaped Te84- Rings and Cross-Shaped Te56- Units
;
_journal_name_full 'Inorganic Chemistry'
_journal_page_first 10910
_journal_page_last 10912
_journal_paper_doi 10.1021/ic9019074
_journal_volume 48
_journal_year 2009
_chemical_formula_sum 'C12 Ga2 Ge2 N12 Te15'
_chemical_formula_weight 2510.86
_chemical_name_systematic
; 
 ? 
;
_space_group_IT_number 4
_symmetry_cell_setting monoclinic
_symmetry_space_group_name_Hall 'P 2yb'
_symmetry_space_group_name_H-M 'P 1 21 1'
_atom_sites_solution_primary direct
_atom_sites_solution_secondary difmap
_audit_creation_method SHELXL-97
_cell_angle_alpha 90.00
_cell_angle_beta 96.131(4)
_cell_angle_gamma 90.00
_cell_formula_units_Z 2
_cell_length_a 10.1433(6)
_cell_length_b 14.2390(5)
_cell_length_c 16.0788(9)
_cell_measurement_reflns_used 7422
_cell_measurement_temperature 100.0(3)
_cell_measurement_theta_max 27.16
_cell_measurement_theta_min 3.39
_cell_volume 2309.0(2)
_computing_cell_refinement X-area
_computing_data_collection X-area
_computing_data_reduction X-area
_computing_molecular_graphics Diamond
_computing_publication_material 'Bruker SHELXTL'
_computing_structure_refinement 'SHELXL-97 (Sheldrick, 1997)'
_computing_structure_solution 'SHELXS-97 (Sheldrick, 1990)'
_diffrn_ambient_temperature 100.0(3)
_diffrn_detector_area_resol_mean 6.67
_diffrn_measured_fraction_theta_full 0.972
_diffrn_measured_fraction_theta_max 0.972
_diffrn_measurement_device_type 'STOE IPDS 2T'
_diffrn_measurement_method 'rotation method'
_diffrn_radiation_monochromator graphite
_diffrn_radiation_source 'fine-focus sealed tube'
_diffrn_radiation_type MoK\a
_diffrn_radiation_wavelength 0.71073
_diffrn_reflns_av_R_equivalents 0.0000
_diffrn_reflns_av_sigmaI/netI 0.0623
_diffrn_reflns_limit_h_max 12
_diffrn_reflns_limit_h_min -12
_diffrn_reflns_limit_k_max 18
_diffrn_reflns_limit_k_min -18
_diffrn_reflns_limit_l_max 20
_diffrn_reflns_limit_l_min -20
_diffrn_reflns_number 28708
_diffrn_reflns_theta_full 27.16
_diffrn_reflns_theta_max 27.16
_diffrn_reflns_theta_min 3.39
_diffrn_standards_interval_count 0.3
_diffrn_standards_interval_time 60
_exptl_absorpt_coefficient_mu 11.757
_exptl_absorpt_correction_T_max 0.7735
_exptl_absorpt_correction_T_min 0.6443
_exptl_absorpt_correction_type integration
_exptl_absorpt_process_details X-Shape
_exptl_crystal_colour Black
_exptl_crystal_density_diffrn 3.611
_exptl_crystal_density_method 'not measured'
_exptl_crystal_description Rock-like
_exptl_crystal_F_000 2124
_exptl_crystal_size_max 0.05
_exptl_crystal_size_mid 0.02
_exptl_crystal_size_min 0.01
_refine_diff_density_max 3.424
_refine_diff_density_min -2.568
_refine_diff_density_rms 0.404
_refine_ls_abs_structure_details 'Flack H D (1983), Acta Cryst. A39, 876-881'
_refine_ls_abs_structure_Flack 0.52(3)
_refine_ls_extinction_method none
_refine_ls_goodness_of_fit_ref 1.016
_refine_ls_matrix_type full
_refine_ls_number_parameters 270
_refine_ls_number_reflns 28708
_refine_ls_number_restraints 1
_refine_ls_restrained_S_all 1.016
_refine_ls_R_factor_all 0.0762
_refine_ls_R_factor_gt 0.0688
_refine_ls_shift/su_max 0.071
_refine_ls_shift/su_mean 0.001
_refine_ls_structure_factor_coef Fsqd
_refine_ls_weighting_details 'calc w=1/[\s^2^(Fo^2^)+(0.1268P)^2^+0.0000P] where P=(Fo^2^+2Fc^2^)/3'
_refine_ls_weighting_scheme calc
_refine_ls_wR_factor_gt 0.1684
_refine_ls_wR_factor_ref 0.1728
_reflns_number_gt 25258
_reflns_number_total 28708
_reflns_threshold_expression >2sigma(I)
_cod_data_source_file ic9019074_si_002.cif
_cod_data_source_block 1
_cod_depositor_comments
;
The following automatic conversions were performed:
'_symmetry_cell_setting' value 'Monoclinic' changed to 'monoclinic'
according to '/home/saulius/struct/CIF-dictionaries/cif_core.dic'
dictionary named 'cif_core.dic' version 2.4.1 from 2010-06-29.

Automatic conversion script
Id: cif_fix_enum 1527 2010-12-29 10:47:43Z saulius 
;
_cod_original_sg_symbol_H-M 'P 21'
_cod_database_code 4303779

loop_
_symmetry_equiv_pos_as_xyz
'x, y, z'
'-x, y+1/2, -z'

loop_
_atom_site_label
_atom_site_type_symbol
_atom_site_fract_x
_atom_site_fract_y
_atom_site_fract_z
_atom_site_U_iso_or_equiv
_atom_site_adp_type
_atom_site_occupancy
_atom_site_symmetry_multiplicity
_atom_site_calc_flag
_atom_site_refinement_flags
_atom_site_disorder_assembly
_atom_site_disorder_group
Te1 Te 0.29967(9) 0.31555(6) 0.72026(6) 0.00856(18) Uani 1 1 d . . .
Te2 Te 0.54118(9) 0.82760(7) 0.09846(5) 0.00785(19) Uani 1 1 d . . .
Te3 Te 0.35952(9) 0.67982(7) 0.08827(5) 0.00832(18) Uani 1 1 d . . .
Te4 Te 0.49748(9) 0.51289(7) 0.11671(6) 0.00866(18) Uani 1 1 d . . .
Te5 Te 0.33036(9) 0.04101(6) 0.71419(6) 0.00743(18) Uani 1 1 d . . .
Te6 Te 0.15845(9) 0.01865(7) 0.55159(5) 0.00849(18) Uani 1 1 d . . .
Te7 Te 0.21360(9) 0.18695(7) 0.47667(6) 0.00870(19) Uani 1 1 d . . .
Te8 Te 0.10918(9) 0.33066(7) 0.56760(6) 0.00748(18) Uani 1 1 d . . .
Te9 Te 0.04105(8) 0.78509(6) 0.14302(5) 0.00618(17) Uani 1 1 d . . .
Te10 Te 0.46360(8) 0.29410(6) 0.35946(6) 0.00639(16) Uani 1 1 d . . .
Te11 Te 0.76909(9) 0.01203(7) 0.09128(5) 0.00681(17) Uani 1 1 d . . .
Te12 Te 0.00578(9) 0.00000(6) 0.32188(6) 0.00745(18) Uani 1 1 d . . .
Te13 Te 0.82762(9) 0.15183(6) 0.23172(5) 0.00575(16) Uani 1 1 d . . .
Te14 Te 0.88827(9) 0.29929(7) 0.36136(5) 0.00683(18) Uani 1 1 d . . .
Te15 Te 0.66599(9) 0.29601(7) 0.13606(5) 0.00723(18) Uani 1 1 d . . .
Ge1 Ge 0.11658(14) 0.39941(10) 0.79689(9) 0.0059(3) Uani 1 1 d . . .
Ge2 Ge 0.66000(14) 0.35710(10) 0.28859(9) 0.0063(3) Uani 1 1 d . . .
Ga1 Ga 0.23301(14) 0.14615(11) 0.09188(9) 0.0049(3) Uani 1 1 d . . .
Ga2 Ga 0.27693(14) 0.63988(10) 0.39658(9) 0.0054(3) Uani 1 1 d . . .
N11 N 0.0528(12) 0.2136(9) 0.0863(8) 0.010(2) Uiso 1 1 d . . .
N12 N 0.3049(12) 0.2834(9) 0.0985(7) 0.010(2) Uiso 1 1 d . . .
N13 N 0.2442(12) 0.1357(9) 0.2226(8) 0.011(2) Uiso 1 1 d . . .
N14 N 0.4223(12) 0.0875(8) 0.1094(7) 0.006(2) Uiso 1 1 d . . .
N15 N 0.1406(12) 0.0137(9) 0.0786(7) 0.009(2) Uiso 1 1 d . . .
N16 N 0.2250(12) 0.1355(9) 0.9622(8) 0.010(2) Uiso 1 1 d . . .
N21 N 0.5390(13) 0.1094(9) 0.5369(8) 0.012(3) Uiso 1 1 d . . .
N22 N 0.2023(12) 0.5781(9) 0.5008(8) 0.008(2) Uiso 1 1 d . . .
N23 N 0.2630(12) 0.7713(9) 0.4476(7) 0.009(2) Uiso 1 1 d . . .
N24 N 0.3644(11) 0.7165(8) 0.3074(7) 0.006(2) Uiso 1 1 d . . .
N25 N 0.2990(12) 0.5146(9) 0.3293(8) 0.011(2) Uiso 1 1 d . . .
N26 N 0.0906(13) 0.6400(10) 0.3303(8) 0.012(3) Uiso 1 1 d . . .
C11 C 0.0756(14) 0.3058(10) 0.1300(9) 0.011(3) Uiso 1 1 d . . .
C12 C 0.1922(14) 0.3508(10) 0.0944(9) 0.011(3) Uiso 1 1 d . . .
C13 C 0.3428(16) 0.0574(12) 0.2470(10) 0.016(3) Uiso 1 1 d . . .
C14 C 0.4622(14) 0.0751(10) 0.2028(8) 0.005(3) Uiso 1 1 d . . .
C15 C 0.8356(15) 0.4742(11) 0.0038(9) 0.010(3) Uiso 1 1 d . . .
C16 C 0.1419(15) 0.0518(12) 0.9313(10) 0.014(3) Uiso 1 1 d . . .
C21 C 0.5618(14) 0.0368(11) 0.4738(9) 0.010(3) Uiso 1 1 d . . .
C22 C 0.6831(14) 0.0624(10) 0.4316(9) 0.008(3) Uiso 1 1 d . . .
C23 C 0.6517(15) 0.3401(11) 0.5901(9) 0.013(3) Uiso 1 1 d . . .
C24 C 0.3392(14) 0.8184(11) 0.3178(9) 0.010(3) Uiso 1 1 d . . .
C25 C 0.1615(15) 0.4747(11) 0.3068(10) 0.013(3) Uiso 1 1 d . . .
C26 C 0.0756(16) 0.5582(12) 0.2704(10) 0.014(3) Uiso 1 1 d . . .

loop_
_atom_site_aniso_label
_atom_site_aniso_U_11
_atom_site_aniso_U_22
_atom_site_aniso_U_33
_atom_site_aniso_U_23
_atom_site_aniso_U_13
_atom_site_aniso_U_12
Te1 0.0093(4) 0.0064(4) 0.0099(4) -0.0002(3) 0.0007(3) 0.0020(3)
Te2 0.0114(4) 0.0070(4) 0.0047(4) -0.0022(3) -0.0017(3) -0.0002(4)
Te3 0.0089(4) 0.0075(4) 0.0077(4) 0.0003(4) -0.0029(3) 0.0006(3)
Te4 0.0099(4) 0.0064(4) 0.0085(4) 0.0008(4) -0.0044(3) -0.0007(4)
Te5 0.0091(4) 0.0042(4) 0.0090(4) 0.0003(3) 0.0011(3) 0.0003(3)
Te6 0.0106(4) 0.0074(4) 0.0067(4) 0.0002(4) -0.0027(3) 0.0015(4)
Te7 0.0111(4) 0.0076(4) 0.0073(4) 0.0018(3) 0.0004(3) 0.0021(4)
Te8 0.0085(4) 0.0068(4) 0.0063(4) 0.0000(3) -0.0029(3) -0.0011(4)
Te9 0.0077(4) 0.0032(4) 0.0076(4) 0.0000(3) 0.0008(3) 0.0014(3)
Te10 0.0067(4) 0.0036(4) 0.0091(4) 0.0004(3) 0.0018(3) 0.0004(3)
Te11 0.0084(4) 0.0061(4) 0.0053(4) -0.0009(4) -0.0019(3) 0.0009(4)
Te12 0.0080(4) 0.0060(4) 0.0075(4) 0.0003(3) -0.0031(3) -0.0011(3)
Te13 0.0076(4) 0.0040(4) 0.0055(4) -0.0003(3) -0.0004(3) -0.0002(3)
Te14 0.0077(4) 0.0074(4) 0.0049(4) 0.0002(3) -0.0019(3) 0.0008(3)
Te15 0.0103(4) 0.0055(4) 0.0053(4) 0.0011(3) -0.0016(3) -0.0006(3)
Ge1 0.0077(7) 0.0040(6) 0.0056(7) -0.0008(5) -0.0015(5) -0.0004(5)
Ge2 0.0088(7) 0.0045(6) 0.0052(6) 0.0003(5) -0.0017(5) -0.0009(5)
Ga1 0.0059(6) 0.0040(6) 0.0048(7) 0.0004(6) 0.0000(5) 0.0001(6)
Ga2 0.0064(7) 0.0033(7) 0.0063(7) -0.0012(6) 0.0003(5) -0.0011(6)

loop_
_atom_type_symbol
_atom_type_description
_atom_type_scat_dispersion_real
_atom_type_scat_dispersion_imag
_atom_type_scat_source
C C 0.0033 0.0016 'International Tables Vol C Tables 4.2.6.8 and 6.1.1.4'
N N 0.0061 0.0033 'International Tables Vol C Tables 4.2.6.8 and 6.1.1.4'
Ga Ga 0.2307 1.6083 'International Tables Vol C Tables 4.2.6.8 and 6.1.1.4'
Ge Ge 0.1547 1.8001 'International Tables Vol C Tables 4.2.6.8 and 6.1.1.4'
Te Te -0.5308 1.6751 'International Tables Vol C Tables 4.2.6.8 and 6.1.1.4'

loop_
_geom_angle_atom_site_label_1
_geom_angle_atom_site_label_2
_geom_angle_atom_site_label_3
_geom_angle
_geom_angle_site_symmetry_1
_geom_angle_site_symmetry_3
_geom_angle_publ_flag
Ge1 Te1 Te8 85.66(4) . . ?
Ge1 Te1 Te2 81.98(4) . 2_646 ?
Te8 Te1 Te2 167.51(4) . 2_646 ?
Te3 Te2 Te1 106.28(4) . 2_656 ?
Te4 Te3 Te2 108.57(4) . . ?
Te3 Te4 Te5 105.15(4) . 2_656 ?
Ge2 Te5 Te6 84.17(4) 2_646 . ?
Ge2 Te5 Te4 82.37(4) 2_646 2_646 ?
Te6 Te5 Te4 166.43(4) . 2_646 ?
Te7 Te6 Te5 99.31(4) . . ?
Te6 Te7 Te8 107.55(4) . . ?
Te7 Te8 Te1 97.49(4) . . ?
Ge1 Te11 Te13 81.45(4) 2_646 . ?
Ge1 Te12 Te13 80.24(4) 2_546 1_455 ?
Te15 Te13 Te14 86.34(3) . . ?
Te15 Te13 Te11 90.85(3) . . ?
Te14 Te13 Te11 176.12(4) . . ?
Te15 Te13 Te12 176.42(4) . 1_655 ?
Te14 Te13 Te12 95.66(3) . 1_655 ?
Te11 Te13 Te12 87.01(3) . 1_655 ?
Ge2 Te14 Te13 78.56(4) . . ?
Ge2 Te15 Te13 79.03(4) . . ?
Te9 Ge1 Te11 112.68(6) 2_546 2_656 ?
Te9 Ge1 Te12 111.23(6) 2_546 2_556 ?
Te11 Ge1 Te12 108.23(6) 2_656 2_556 ?
Te9 Ge1 Te1 113.10(6) 2_546 . ?
Te11 Ge1 Te1 108.73(6) 2_656 . ?
Te12 Ge1 Te1 102.27(6) 2_556 . ?
Te10 Ge2 Te15 113.51(6) . . ?
Te10 Ge2 Te14 112.62(6) . . ?
Te15 Ge2 Te14 101.97(6) . . ?
Te10 Ge2 Te5 112.94(6) . 2_656 ?
Te15 Ge2 Te5 108.21(6) . 2_656 ?
Te14 Ge2 Te5 106.83(6) . 2_656 ?
N11 Ga1 N16 92.9(5) . 1_554 ?
N11 Ga1 N14 173.4(5) . . ?
N16 Ga1 N14 92.5(5) 1_554 . ?
N11 Ga1 N12 82.5(5) . . ?
N16 Ga1 N12 95.5(5) 1_554 . ?
N14 Ga1 N12 93.3(5) . . ?
N11 Ga1 N13 91.7(5) . . ?
N16 Ga1 N13 171.7(5) 1_554 . ?
N14 Ga1 N13 83.4(5) . . ?
N12 Ga1 N13 91.9(5) . . ?
N11 Ga1 N15 91.7(5) . . ?
N16 Ga1 N15 82.2(5) 1_554 . ?
N14 Ga1 N15 92.8(5) . . ?
N12 Ga1 N15 173.6(5) . . ?
N13 Ga1 N15 90.8(5) . . ?
N23 Ga2 N26 96.1(5) . . ?
N23 Ga2 N24 81.4(5) . . ?
N26 Ga2 N24 94.4(5) . . ?
N23 Ga2 N21 94.6(5) . 2_656 ?
N26 Ga2 N21 168.1(5) . 2_656 ?
N24 Ga2 N21 92.2(5) . 2_656 ?
N23 Ga2 N22 91.0(5) . . ?
N26 Ga2 N22 91.4(5) . . ?
N24 Ga2 N22 170.8(5) . . ?
N21 Ga2 N22 83.3(5) 2_656 . ?
N23 Ga2 N25 172.0(5) . . ?
N26 Ga2 N25 83.0(5) . . ?
N24 Ga2 N25 90.8(5) . . ?
N21 Ga2 N25 87.1(5) 2_656 . ?
N22 Ga2 N25 97.0(5) . . ?
C11 N11 Ga1 107.3(9) . . ?
C12 N12 Ga1 109.8(9) . . ?
C13 N13 Ga1 105.9(9) . . ?
C14 N14 Ga1 108.9(8) . . ?
C15 N15 Ga1 108.5(9) 2_645 . ?
C16 N16 Ga1 110.3(9) . 1_556 ?
C21 N21 Ga2 107.3(9) . 2_646 ?
C22 N22 Ga2 108.6(9) 2_656 . ?
C23 N23 Ga2 111.8(9) 2_656 . ?
C24 N24 Ga2 110.2(9) . . ?
C25 N25 Ga2 107.1(9) . . ?
C26 N26 Ga2 110.7(9) . . ?
N11 C11 C12 106.4(11) . . ?
N12 C12 C11 109.8(12) . . ?
C14 C13 N13 107.3(13) . . ?
C13 C14 N14 110.2(11) . . ?
N15 C15 C16 108.1(12) 2_655 2_656 ?
N16 C16 C15 108.1(12) . 2_646 ?
N21 C21 C22 109.5(12) . . ?
C21 C22 N22 108.1(11) . 2_646 ?
N23 C23 C24 106.9(12) 2_646 2_646 ?
N24 C24 C23 108.5(12) . 2_656 ?
N25 C25 C26 105.6(12) . . ?
N26 C26 C25 109.7(12) . . ?

loop_
_geom_bond_atom_site_label_1
_geom_bond_atom_site_label_2
_geom_bond_distance
_geom_bond_site_symmetry_2
_geom_bond_publ_flag
Te1 Ge1 2.6233(16) . ?
Te1 Te8 2.9652(13) . ?
Te1 Te2 3.1822(13) 2_646 ?
Te2 Te3 2.7902(14) . ?
Te2 Te1 3.1823(13) 2_656 ?
Te3 Te4 2.7714(14) . ?
Te4 Te5 3.0965(13) 2_656 ?
Te5 Ge2 2.6211(17) 2_646 ?
Te5 Te6 3.0006(13) . ?
Te5 Te4 3.0965(13) 2_646 ?
Te6 Te7 2.7660(14) . ?
Te7 Te8 2.7887(14) . ?
Te9 Ge1 2.5437(16) 2_556 ?
Te10 Ge2 2.5606(17) . ?
Te11 Ge1 2.5892(17) 2_646 ?
Te11 Te13 3.0213(12) . ?
Te12 Ge1 2.5947(17) 2_546 ?
Te12 Te13 3.0792(13) 1_455 ?
Te13 Te15 2.9546(13) . ?
Te13 Te14 2.9762(12) . ?
Te13 Te12 3.0793(13) 1_655 ?
Te14 Ge2 2.6133(17) . ?
Te15 Ge2 2.6090(17) . ?
Ge1 Te9 2.5437(16) 2_546 ?
Ge1 Te11 2.5891(17) 2_656 ?
Ge1 Te12 2.5947(17) 2_556 ?
Ge2 Te5 2.6211(17) 2_656 ?
Ga1 N11 2.058(12) . ?
Ga1 N16 2.084(12) 1_554 ?
Ga1 N14 2.085(12) . ?
Ga1 N12 2.085(13) . ?
Ga1 N13 2.097(12) . ?
Ga1 N15 2.107(13) . ?
Ga2 N23 2.054(12) . ?
Ga2 N26 2.068(13) . ?
Ga2 N24 2.075(12) . ?
Ga2 N21 2.096(13) 2_656 ?
Ga2 N22 2.104(12) . ?
Ga2 N25 2.111(13) . ?
N11 C11 1.496(19) . ?
N12 C12 1.488(18) . ?
N13 C13 1.52(2) . ?
N14 C14 1.523(17) . ?
N15 C15 1.482(18) 2_645 ?
N16 C16 1.51(2) . ?
N16 Ga1 2.084(12) 1_556 ?
N21 C21 1.484(19) . ?
N21 Ga2 2.096(13) 2_646 ?
N22 C22 1.521(18) 2_656 ?
N23 C23 1.479(19) 2_656 ?
N24 C24 1.486(19) . ?
N25 C25 1.513(19) . ?
N26 C26 1.51(2) . ?
C11 C12 1.510(19) . ?
C13 C14 1.49(2) . ?
C15 N15 1.482(18) 2_655 ?
C15 C16 1.52(2) 2_656 ?
C16 C15 1.52(2) 2_646 ?
C21 C22 1.51(2) . ?
C22 N22 1.521(18) 2_646 ?
C23 N23 1.479(19) 2_646 ?
C23 C24 1.51(2) 2_646 ?
C24 C23 1.51(2) 2_656 ?
C25 C26 1.55(2) . ?
